data_2104870
loop_
_publ_author_name
'Ma\/lecka, Magdalena'
'Checi\'nska, Lilianna'
'Rybarczyk-Pirek, Agnieszka'
'Morgenroth, Wolfgang'
'Paulmann, Carsten'

_publ_section_title
;
 Electron density studies on hydrogen bonding in two chromone
 derivatives
;
_journal_coeditor_code SN5099
_journal_issue 6
_journal_name_full 'Acta Crystallographica Section B'
_journal_page_first 687
_journal_page_last 695
_journal_paper_doi 10.1107/S0108768110040875
_journal_volume 66
_journal_year 2010
_chemical_formula_moiety 'C17 H13 N O3'
_chemical_formula_sum 'C17 H13 N O3'
_chemical_formula_weight 279.28
_chemical_name_systematic
;
3-(Methylamino-phenyl-methylene)chroman-2,4-dione
;
_space_group_IT_number 14
_symmetry_cell_setting monoclinic
_symmetry_Int_Tables_number 14
_symmetry_space_group_name_Hall '-P 2ybc'
_symmetry_space_group_name_H-M 'P 1 21/c 1'
_audit_creation_method SHELXL-97
_cell_angle_alpha 90.00
_cell_angle_beta 110.576(3)
_cell_angle_gamma 90.00
_cell_formula_units_Z 4
_cell_length_a 9.292(2)
_cell_length_b 14.145(2)
_cell_length_c 11.012(2)
_cell_measurement_temperature 100(2)
_cell_measurement_theta_max 45.03
_cell_measurement_theta_min 1.98
_cell_volume 1355.0(4)
_computing_cell_refinement 'XDS (Kabsch, 1993)'
_computing_data_collection 'MarCCD (Paulmann & Morgenroth, 2006)'
_computing_data_reduction 'XDS (Kabsch, 1993)'
_computing_molecular_graphics 'Volkov et al, (2006)'
_computing_publication_material 'Volkov et al, (2006)'
_computing_structure_refinement 'Volkov et al, (2006)'
_computing_structure_solution 'SHELXS-97 (Sheldrick, 1997)'
_diffrn_ambient_temperature 100(2)
_diffrn_detector_type 'MarCCD detector'
_diffrn_measured_fraction_theta_full 0.965
_diffrn_measured_fraction_theta_max 0.965
_diffrn_measurement_device_type 'Huber diffractometer'
_diffrn_measurement_method '\f scan'
_diffrn_radiation_source synchrotron
_diffrn_radiation_type synchrotron
_diffrn_radiation_wavelength 0.6000
_diffrn_reflns_av_R_equivalents 0.0226
_diffrn_reflns_av_sigmaI/netI 0.0117
_diffrn_reflns_limit_h_max 20
_diffrn_reflns_limit_h_min -21
_diffrn_reflns_limit_k_max 31
_diffrn_reflns_limit_k_min -33
_diffrn_reflns_limit_l_max 24
_diffrn_reflns_limit_l_min -25
_diffrn_reflns_number 117495
_diffrn_reflns_theta_full 45.03
_diffrn_reflns_theta_max 45.03
_diffrn_reflns_theta_min 1.98
_exptl_absorpt_coefficient_mu 0.095
_exptl_absorpt_correction_type none
_exptl_crystal_colour colorless
_exptl_crystal_density_diffrn 1.369
_exptl_crystal_density_method 'not measured'
_exptl_crystal_description ball
_exptl_crystal_F_000 584
_exptl_crystal_size_max 0.55
_exptl_crystal_size_mid 0.5
_exptl_crystal_size_min 0.45
_refine_diff_density_max 0.221
_refine_diff_density_min -0.231
_refine_diff_density_rms 0.036
_refine_ls_extinction_method none
_refine_ls_goodness_of_fit_ref 2.985
_refine_ls_matrix_type full
_refine_ls_number_parameters 464
_refine_ls_number_reflns 16349
_refine_ls_number_restraints 0
_refine_ls_R_factor_all 0.027
_refine_ls_R_factor_gt 0.025
_refine_ls_R_Fsqd_factor 0.043
_refine_ls_shift/su_max 0.000
_refine_ls_structure_factor_coef Fsqd
_refine_ls_weighting_details
;
calc w2 = 1/[s^2^(Fo^2^)]
;
_refine_ls_weighting_scheme calc
_refine_ls_wR_factor_ref 0.053
_reflns_number_gt 16260
_reflns_number_total 17962
_reflns_threshold_expression >2sigma(I)
_cod_data_source_file sn5099.cif
_cod_data_source_block II
_cod_depositor_comments
;
 Marking atoms 'H(33A)', 'H(33B)', 'H(33C)' and 'H(33D)', 'H(33E)', 'H(33F)'
 as belonging to disorder groups '1' and '2' respectively after consulting
 the original publication.

 Antanas Vaitkus,
 2017-10-22
;
_cod_original_sg_symbol_H-M 'P 21/c'
_cod_database_code 2104870
_cod_database_fobs_code 2104870

loop_
_space_group_symop_id
_space_group_symop_operation_xyz
1 +X,+Y,+Z
2 -X,1/2+Y,1/2-Z
3 -X,-Y,-Z
4 +X,1/2-Y,1/2+Z

loop_
_atom_local_axes_atom_label
_atom_local_axes_atom0
_atom_local_axes_ax1
_atom_local_axes_atom1
_atom_local_axes_atom2
_atom_local_axes_ax2
O(1) C(9) X O(1) C(2) Y
O(2) C(2) X O(2) O(1) Y
O(4) C(4) X O(4) H(1) Y
N(1) H(1) X N(1) C(31) Y
C(2) O(2) X C(2) C(3) Y
C(3) C(31) X C(3) C(4) Y
C(4) C(3) X C(4) O(4) Y
C(5) C(6) -X C(5) C(10) Y
C(6) C(7) -X C(6) C(5) Y
C(7) C(6) X C(7) C(8) Y
C(8) C(7) X C(8) C(9) Y
C(9) C(8) X C(9) C(10) Y
C(10) C(5) -X C(10) C(9) Y
C(31) N(1) X C(31) C(3) Y
C(33) N(1) Z C(33) C(311) Y
C(311) C(316) X C(311) C(312) Y
C(312) C(313) -X C(312) C(311) Y
C(313) C(314) -X C(313) C(312) Y
C(314) C(313) X C(314) C(315) Y
C(315) C(314) X C(315) C(316) Y
C(316) C(315) X C(316) C(311) Y
H(33A) H(33F) -Z H(33A) H(33E) Y
H(33B) H(33D) -Z H(33B) H(33F) Y
H(33C) H(33E) -Z H(33C) H(33D) Y
H(33D) H(33B) Z H(33D) H(33C) Y
H(33E) H(33C) Z H(33E) H(33A) Y
H(33F) H(33A) -Z H(33F) H(33B) Y
H(1) N(1) Z H(1) O(4) Y
H(5) C(5) Z H(5) C(6) Y
H(6) C(6) Z H(6) C(7) Y
H(7) C(7) -Z H(7) C(6) Y
H(8) C(8) -Z H(8) C(7) Y
H(312) C(312) -Z H(312) C(311) Y
H(313) C(313) -Z H(313) C(312) Y
H(314) C(314) Z H(314) C(315) Y
H(315) C(315) Z H(315) C(316) Y
H(316) C(316) Z H(316) C(311) Y

loop_
_atom_rho_multipole_atom_label
_atom_rho_multipole_coeff_Pv
_atom_rho_multipole_coeff_P00
_atom_rho_multipole_coeff_P11
_atom_rho_multipole_coeff_P1-1
_atom_rho_multipole_coeff_P10
_atom_rho_multipole_coeff_P20
_atom_rho_multipole_coeff_P21
_atom_rho_multipole_coeff_P2-1
_atom_rho_multipole_coeff_P22
_atom_rho_multipole_coeff_P2-2
_atom_rho_multipole_coeff_P30
_atom_rho_multipole_coeff_P31
_atom_rho_multipole_coeff_P3-1
_atom_rho_multipole_coeff_P32
_atom_rho_multipole_coeff_P3-2
_atom_rho_multipole_coeff_P33
_atom_rho_multipole_coeff_P3-3
_atom_rho_multipole_coeff_P40
_atom_rho_multipole_coeff_P41
_atom_rho_multipole_coeff_P4-1
_atom_rho_multipole_coeff_P42
_atom_rho_multipole_coeff_P4-2
_atom_rho_multipole_coeff_P43
_atom_rho_multipole_coeff_P4-3
_atom_rho_multipole_coeff_P44
_atom_rho_multipole_coeff_P4-4
_atom_rho_multipole_kappa
_atom_rho_multipole_kappa_prime0
_atom_rho_multipole_kappa_prime1
_atom_rho_multipole_kappa_prime2
_atom_rho_multipole_kappa_prime3
_atom_rho_multipole_kappa_prime4
O(1) 6.005(10) 0 -0.088(6) -0.026(5) 0 -0.000(7) 0 0 -0.017(6) 0.001(6) 0 0.030(5) 0.030(5) 0 0 0.035(5) 0.009(5) -0.004(7) 0 0 -0.007(7) -0.002(7) 0 0 -0.002(6) 0.016(6) 1.005325 1 1 1 1 1
O(2) 5.990(12) 0 -0.070(7) -0.023(6) 0 -0.047(8) 0 0 -0.048(6) 0.019(6) 0 0.094(6) -0.059(6) 0 0 0.017(5) -0.015(5) 0.002(8) 0 0 0.023(7) -0.016(7) 0 0 0.015(6) -0.003(6) 1.003769 1 1 1 1 1
O(4) 6.036(9) 0 -0.037(5) 0.014(5) 0 -0.076(6) 0 0 -0.081(5) -0.008(5) 0 -0.000(5) 0.005(4) 0 0 0.014(5) 0.002(5) 0.003(6) 0 0 -0.003(6) -0.003(6) 0 0 0.022(6) 0.008(6) 1.003792 1 1 1 1 1
N(1) 4.988(14) 0 0.004(6) 0.052(6) -0.020(6) -0.049(6) 0.000(5) 0.009(6) 0.018(6) -0.000(6) 0.026(6) -0.010(6) 0.052(6) -0.040(6) 0.014(5) 0.111(6) -0.057(6) 0.013(8) 0.004(7) -0.013(7) 0.009(7) 0.011(7) -0.011(7) -0.003(7) -0.011(7) 0.002(7) 1.005747 1 1 1 1 1
C(2) 4.068(17) 0 0.093(8) 0.060(8) 0 -0.223(7) 0 0 0.098(8) -0.063(7) 0 -0.029(8) 0.014(7) 0 0 0.242(9) 0.037(9) 0.045(10) 0 0 -0.016(10) -0.011(9) 0 0 -0.025(12) -0.028(12) 1.005683 1 1 1 1 1
C(3) 3.999(18) 0 0.003(8) 0.021(8) 0 -0.100(7) 0 0 -0.001(7) 0.004(7) 0 0.011(7) 0.037(7) 0 0 0.110(9) 0.002(9) 0.017(10) 0 0 -0.027(9) 0.018(9) 0 0 0.016(12) -0.022(11) 1.008657 1 1 1 1 1
C(4) 4.106(16) 0 0.016(7) 0.025(7) 0 -0.226(6) 0 0 -0.008(7) -0.016(7) 0 -0.006(7) 0.014(7) 0 0 0.240(8) 0.042(8) 0.022(9) 0 0 0.007(8) -0.009(9) 0 0 0.029(10) -0.025(10) 1.00676 1 1 1 1 1
C(5) 3.941(13) 0 0.017(6) 0.047(6) 0 -0.151(5) 0 0 0.007(5) 0.003(5) 0 0.037(5) 0.019(5) 0 0 0.194(6) 0.000(5) 0.007(7) 0 0 -0.000(7) 0.012(7) 0 0 0.004(7) 0.016(7) 1.00879 1 1 1 1 1
C(6) 3.993(13) 0 0.016(5) 0.060(6) 0 -0.153(5) 0 0 -0.002(5) -0.014(5) 0 0.005(5) 0.014(5) 0 0 0.178(6) 0.018(5) 0.002(7) 0 0 0.029(6) -0.001(6) 0 0 -0.017(6) -0.002(7) 1.00879 1 1 1 1 1
C(7) 3.993(13) 0 0.016(5) 0.060(6) 0 -0.153(5) 0 0 -0.002(5) -0.014(5) 0 0.005(5) 0.014(5) 0 0 0.178(6) 0.018(5) 0.002(7) 0 0 0.029(6) -0.001(6) 0 0 -0.017(6) -0.002(7) 1.00879 1 1 1 1 1
C(8) 3.941(13) 0 0.017(6) 0.047(6) 0 -0.151(5) 0 0 0.007(5) 0.003(5) 0 0.037(5) 0.019(5) 0 0 0.194(6) 0.000(5) 0.007(7) 0 0 -0.000(7) 0.012(7) 0 0 0.004(7) 0.016(7) 1.00879 1 1 1 1 1
C(9) 4.085(15) 0 0.013(7) 0.039(7) 0 -0.147(7) 0 0 0.042(6) -0.042(7) 0 0.033(7) 0.064(7) 0 0 0.227(7) 0.010(7) 0.023(10) 0 0 0.018(8) -0.027(9) 0 0 -0.027(10) -0.048(10) 1.006578 1 1 1 1 1
C(10) 4.005(18) 0 0 0 0 -0.137(7) 0 0 0 0 0 0 0 0 0 0.161(9) 0 -0.012(9) 0 0 0 0 0 0 0 0 1.008657 1 1 1 1 1
C(31) 4.050(18) 0 -0.002(8) 0.002(8) -0.010(6) -0.215(7) 0.022(6) -0.018(6) -0.032(7) -0.008(7) 0.029(7) 0.013(7) 0.031(7) -0.019(7) -0.003(7) 0.191(9) 0.004(8) -0.005(9) -0.009(9) -0.003(8) 0.022(9) 0.016(9) -0.014(9) -0.023(8) -0.011(10) 0.019(11) 1.007077 1 1 1 1 1
C(33) 4.153(13) 0 0 0 -0.104(7) -0.083(7) 0 0 0 0 0.246(9) 0 0 0 0 0.001(7) 0.093(7) 0.050(11) 0 0 0 0 0.023(9) -0.060(9) 0 0 1.007696 1 1 1 1 1
C(311) 4.081(18) 0 0.012(7) 0.054(8) 0 -0.119(7) 0 0 0.019(6) 0.003(7) 0 0.004(6) 0.006(7) 0 0 0.172(8) -0.011(6) 0.001(9) 0 0 -0.020(8) -0.004(9) 0 0 0.005(9) 0.014(10) 1.00879 1 1 1 1 1
C(312) 3.937(13) 0 0.014(6) 0.017(6) 0 -0.128(5) 0 0 0.028(5) 0.019(5) 0 -0.008(6) 0.025(5) 0 0 0.195(6) 0.034(6) -0.003(7) 0 0 -0.007(7) -0.008(6) 0 0 0.007(7) -0.016(7) 1.00879 1 1 1 1 1
C(313) 3.849(15) 0 -0.001(7) 0.011(6) 0 -0.148(6) 0 0 -0.004(6) -0.017(6) 0 0.024(6) 0.011(5) 0 0 0.149(7) 0.032(6) 0.002(7) 0 0 0.004(7) 0.000(7) 0 0 -0.024(7) -0.001(8) 1.00879 1 1 1 1 1
C(314) 4.00(2) 0 -0.006(6) 0.078(8) 0 -0.164(7) 0 0 0.034(7) -0.004(8) 0 0.038(6) -0.008(7) 0 0 0.270(10) 0.043(6) 0.030(10) 0 0 -0.020(8) -0.003(9) 0 0 0.026(9) 0.007(10) 1.00879 1 1 1 1 1
C(315) 3.849(15) 0 -0.001(7) 0.011(6) 0 -0.148(6) 0 0 -0.004(6) -0.017(6) 0 0.024(6) 0.011(5) 0 0 0.149(7) 0.032(6) 0.002(7) 0 0 0.004(7) 0.000(7) 0 0 -0.024(7) -0.001(8) 1.00879 1 1 1 1 1
C(316) 3.937(13) 0 0.014(6) 0.017(6) 0 -0.128(5) 0 0 0.028(5) 0.019(5) 0 -0.008(6) 0.025(5) 0 0 0.195(6) 0.034(6) -0.003(7) 0 0 -0.007(7) -0.008(6) 0 0 0.007(7) -0.016(7) 1.00879 1 1 1 1 1
H(33A) 0.5 0 0 0 0 0 0 0 0 0 0 0 0 0 0 0 0 0 0 0 0 0 0 0 0 0 1.13 1.29 1.29 1.29 1.29 1.29
H(33B) 0.5 0 0 0 0 0 0 0 0 0 0 0 0 0 0 0 0 0 0 0 0 0 0 0 0 0 1.13 1.29 1.29 1.29 1.29 1.29
H(33C) 0.5 0 0 0 0 0 0 0 0 0 0 0 0 0 0 0 0 0 0 0 0 0 0 0 0 0 1.13 1.29 1.29 1.29 1.29 1.29
H(33D) 0.5 0 0 0 0 0 0 0 0 0 0 0 0 0 0 0 0 0 0 0 0 0 0 0 0 0 1.13 1.29 1.29 1.29 1.29 1.29
H(33E) 0.5 0 0 0 0 0 0 0 0 0 0 0 0 0 0 0 0 0 0 0 0 0 0 0 0 0 1.13 1.29 1.29 1.29 1.29 1.29
H(33F) 0.5 0 0 0 0 0 0 0 0 0 0 0 0 0 0 0 0 0 0 0 0 0 0 0 0 0 1.13 1.29 1.29 1.29 1.29 1.29
H(1) 0.925(11) 0 0 0 0.098(8) 0 0 0 0 0 0 0 0 0 0 0 0 0 0 0 0 0 0 0 0 0 1.13 1.29 1.29 1.29 1.29 1.29
H(5) 1.056(7) 0 0 0 0.132(4) 0 0 0 0 0 0 0 0 0 0 0 0 0 0 0 0 0 0 0 0 0 1.13 1.29 1.29 1.29 1.29 1.29
H(6) 1.056(7) 0 0 0 0.132(4) 0 0 0 0 0 0 0 0 0 0 0 0 0 0 0 0 0 0 0 0 0 1.13 1.29 1.29 1.29 1.29 1.29
H(7) 1.056(7) 0 0 0 0.132(4) 0 0 0 0 0 0 0 0 0 0 0 0 0 0 0 0 0 0 0 0 0 1.13 1.29 1.29 1.29 1.29 1.29
H(8) 1.056(7) 0 0 0 0.132(4) 0 0 0 0 0 0 0 0 0 0 0 0 0 0 0 0 0 0 0 0 0 1.13 1.29 1.29 1.29 1.29 1.29
H(312) 0.970(6) 0 0 0 0.113(3) 0 0 0 0 0 0 0 0 0 0 0 0 0 0 0 0 0 0 0 0 0 1.13 1.29 1.29 1.29 1.29 1.29
H(313) 0.970(6) 0 0 0 0.113(3) 0 0 0 0 0 0 0 0 0 0 0 0 0 0 0 0 0 0 0 0 0 1.13 1.29 1.29 1.29 1.29 1.29
H(314) 0.970(6) 0 0 0 0.113(3) 0 0 0 0 0 0 0 0 0 0 0 0 0 0 0 0 0 0 0 0 0 1.13 1.29 1.29 1.29 1.29 1.29
H(315) 0.970(6) 0 0 0 0.113(3) 0 0 0 0 0 0 0 0 0 0 0 0 0 0 0 0 0 0 0 0 0 1.13 1.29 1.29 1.29 1.29 1.29
H(316) 0.970(6) 0 0 0 0.113(3) 0 0 0 0 0 0 0 0 0 0 0 0 0 0 0 0 0 0 0 0 0 1.13 1.29 1.29 1.29 1.29 1.29

loop_
_atom_site_aniso_label
_atom_site_aniso_U_11
_atom_site_aniso_U_22
_atom_site_aniso_U_33
_atom_site_aniso_U_12
_atom_site_aniso_U_13
_atom_site_aniso_U_23
O(1) 0.02743(7) 0.01511(5) 0.01800(6) -0.00054(5) 0.00162(6) -0.00251(4)
O(2) 0.03015(8) 0.01462(6) 0.02396(8) 0.00189(5) 0.00057(7) -0.00075(5)
O(4) 0.01850(5) 0.01644(5) 0.01641(5) 0.00202(4) 0.00238(5) -0.00281(4)
N(1) 0.01919(6) 0.01685(5) 0.01636(6) 0.00211(5) 0.00091(5) -0.00237(4)
C(2) 0.02071(6) 0.01365(5) 0.01794(6) -0.00075(4) 0.00368(5) -0.00100(4)
C(3) 0.01591(5) 0.01412(4) 0.01517(5) -0.00048(4) 0.00362(5) -0.00092(4)
C(4) 0.01466(5) 0.01502(4) 0.01454(5) -0.00046(4) 0.00348(4) -0.00146(4)
C(5) 0.01639(5) 0.01840(5) 0.01643(5) -0.00028(4) 0.00241(5) -0.00103(4)
C(6) 0.02010(6) 0.02113(6) 0.01666(6) -0.00107(5) 0.00127(5) -0.00030(5)
C(7) 0.02683(8) 0.02183(6) 0.01599(6) -0.00246(5) 0.00065(6) -0.00192(5)
C(8) 0.02891(8) 0.01874(6) 0.01652(6) -0.00250(5) 0.00156(6) -0.00331(5)
C(9) 0.02066(6) 0.01586(5) 0.01549(5) -0.00244(4) 0.00317(5) -0.00187(4)
C(10) 0.01556(5) 0.01608(4) 0.01465(5) -0.00150(4) 0.00320(4) -0.00139(3)
C(31) 0.01546(5) 0.01475(5) 0.01473(5) -0.00000(4) 0.00394(5) 0.00004(4)
C(33) 0.02822(8) 0.02067(6) 0.01864(6) 0.00139(5) -0.00234(6) -0.00270(5)
C(311) 0.01715(5) 0.01468(4) 0.01405(4) 0.00052(4) 0.00499(4) 0.00204(4)
C(312) 0.01709(5) 0.01704(5) 0.01624(5) 0.00130(4) 0.00557(4) 0.00293(4)
C(313) 0.01708(6) 0.01673(5) 0.02064(6) 0.00139(4) 0.00376(5) 0.00060(4)
C(314) 0.02323(7) 0.01512(5) 0.01890(6) 0.00195(5) 0.00008(6) 0.00167(5)
C(315) 0.03179(9) 0.01779(5) 0.01642(6) 0.00178(5) 0.00566(6) 0.00508(4)
C(316) 0.02641(7) 0.01853(5) 0.01725(5) 0.00088(5) 0.00957(6) 0.00404(4)
H(33A) 0.067268 0.031507 0.043715 0.016158 0.011263 -0.00817
H(33B) 0.06284 0.039739 0.030299 0.012479 0.014581 0.004668
H(33C) 0.036102 0.037057 0.052853 -0.002855 0.011541 -0.008575
H(33D) 0.043042 0.036695 0.034723 0.016512 0.001158 -0.001466
H(33E) 0.055778 0.026212 0.054849 -0.003338 0.010621 -0.008498
H(33F) 0.059423 0.046181 0.043957 0.011043 0.020863 -0.011779
H(1) 0.033841 0.029335 0.028412 0.009461 -0.000351 -0.002978
H(5) 0.036763 0.025394 0.032507 0.003136 0.003931 -0.00555
H(7) 0.04767 0.041191 0.02396 0.001397 -0.004191 -0.006573
H(8) 0.05613 0.028922 0.034692 0.004613 0.000418 -0.010718
H(313) 0.031923 0.048646 0.041228 0.011917 0.016832 0.009559
H(314) 0.03688 0.034323 0.038888 0.012469 0.005759 0.010575
H(315) 0.044983 0.039033 0.032533 0.001536 0.011058 0.016157
H(316) 0.034455 0.04681 0.033275 0.003489 0.016709 0.009092

loop_
_atom_site_label
_atom_site_fract_x
_atom_site_fract_y
_atom_site_fract_z
_atom_site_occupancy
_atom_site_symmetry_multiplicity
_atom_site_U_iso_or_equiv
_atom_site_disorder_group
O(1) 0.37210(2) 0.174184(14) 0.17365(2) 1 4 0.022 .
O(2) 0.20609(3) 0.234141(15) -0.00522(3) 1 4 0.025 .
O(4) 0.36848(2) -0.085913(12) 0.006925(18) 1 4 0.018 .
N(1) 0.14117(2) -0.030363(13) -0.195456(19) 1 4 0.019 .
C(2) 0.27325(2) 0.162800(12) 0.046176(19) 1 4 0.018 .
C(3) 0.26115(2) 0.068683(11) -0.011357(17) 1 4 0.016 .
C(4) 0.364542(19) -0.006173(11) 0.056018(16) 1 4 0.015 .
C(5) 0.56027(2) -0.057892(12) 0.268345(17) 1 4 0.018 .
C(6) 0.64641(2) -0.040092(14) 0.397772(18) 1 4 0.021 .
C(7) 0.63845(3) 0.049442(15) 0.450607(19) 1 4 0.023 .
C(8) 0.54642(3) 0.120815(14) 0.374644(19) 1 4 0.023 .
C(9) 0.45992(2) 0.101431(12) 0.244773(18) 1 4 0.018 .
C(10) 0.464392(18) 0.012670(10) 0.190718(15) 1 4 0.016 .
C(31) 0.14607(2) 0.051532(11) -0.135568(16) 1 4 0.015 .
C(33) 0.02359(3) -0.060533(14) -0.31689(2) 1 4 0.025 .
C(311) 0.02005(2) 0.119985(10) -0.199755(15) 1 4 0.015 .
C(312) -0.10243(2) 0.125929(11) -0.154223(16) 1 4 0.017 .
C(313) -0.22782(2) 0.184425(11) -0.216521(18) 1 4 0.019 .
C(314) -0.23188(3) 0.236043(12) -0.325489(19) 1 4 0.021 .
C(315) -0.10881(3) 0.230322(12) -0.370848(18) 1 4 0.023 .
C(316) 0.01772(2) 0.172442(12) -0.308254(17) 1 4 0.020 .
H(33A) 0.056809 -0.128275 -0.338312 0.5 4 0.050 1
H(33B) 0.014328 -0.013554 -0.394305 0.5 4 0.045 1
H(33C) -0.083046 -0.063712 -0.302133 0.5 4 0.043 1
H(33D) -0.06349 -0.008117 -0.345929 0.5 4 0.041 2
H(33E) -0.028085 -0.127278 -0.316953 0.5 4 0.048 2
H(33F) 0.086847 -0.083664 -0.374715 0.5 4 0.049 2
H(1) 0.225783 -0.073097 -0.14019 1 4 0.034 .
H(5) 0.564505 -0.126825 0.227096 1 4 0.034 .
H(6) 0.712798 -0.095708 0.46006 1 4 0.037 .
H(7) 0.705002 0.06473 0.551064 1 4 0.042 .
H(8) 0.538799 0.191417 0.409718 1 4 0.044 .
H(312) -0.099079 0.083524 -0.071401 1 4 0.035 .
H(313) -0.32424 0.187114 -0.182951 1 4 0.040 .
H(314) -0.329475 0.279899 -0.377881 1 4 0.039 .
H(315) -0.107109 0.271252 -0.453423 1 4 0.040 .
H(316) 0.112675 0.165215 -0.343003 1 4 0.037 .

loop_
_geom_angle_atom_site_label_1
_geom_angle_atom_site_label_2
_geom_angle_atom_site_label_3
_geom_angle
_geom_angle_site_symmetry_1
_geom_angle_site_symmetry_2
_geom_angle_site_symmetry_3
_geom_angle_publ_flag
C(2) O(1) C(9) 122.53(2) 1_555 1_555 1_555 yes
C(31) N(1) C(33) 126.45(2) 1_555 1_555 1_555 yes
C(31) N(1) H(1) 109.89 1_555 1_555 1_555 yes
C(33) N(1) H(1) 123.39 1_555 1_555 1_555 yes
O(1) C(2) O(2) 114.99(2) 1_555 1_555 1_555 yes
O(1) C(2) C(3) 117.77(2) 1_555 1_555 1_555 yes
O(2) C(2) C(3) 127.24(2) 1_555 1_555 1_555 yes
C(2) C(3) C(4) 120.55(2) 1_555 1_555 1_555 yes
C(2) C(3) C(31) 119.13(2) 1_555 1_555 1_555 yes
C(4) C(3) C(31) 120.32(2) 1_555 1_555 1_555 yes
O(4) C(4) C(3) 123.41(2) 1_555 1_555 1_555 yes
O(4) C(4) C(10) 119.53(2) 1_555 1_555 1_555 yes
C(3) C(4) C(10) 117.01(2) 1_555 1_555 1_555 yes
C(6) C(5) C(10) 120.47(2) 1_555 1_555 1_555 yes
C(6) C(5) H(5) 120.04 1_555 1_555 1_555 yes
C(10) C(5) H(5) 119.47 1_555 1_555 1_555 yes
C(5) C(6) C(7) 119.47(2) 1_555 1_555 1_555 yes
C(5) C(6) H(6) 120.81 1_555 1_555 1_555 yes
C(7) C(6) H(6) 119.55 1_555 1_555 1_555 yes
C(6) C(7) C(8) 120.91(4) 1_555 1_555 1_555 yes
C(6) C(7) H(7) 120.55 1_555 1_555 1_555 yes
C(8) C(7) H(7) 118.53 1_555 1_555 1_555 yes
C(7) C(8) C(9) 118.79(2) 1_555 1_555 1_555 yes
C(7) C(8) H(8) 123.84 1_555 1_555 1_555 yes
C(9) C(8) H(8) 117.35 1_555 1_555 1_555 yes
O(1) C(9) C(8) 116.64(1) 1_555 1_555 1_555 yes
O(1) C(9) C(10) 122.07(1) 1_555 1_555 1_555 yes
C(8) C(9) C(10) 121.29(1) 1_555 1_555 1_555 yes
C(4) C(10) C(5) 121.57(2) 1_555 1_555 1_555 yes
C(4) C(10) C(9) 119.34(2) 1_555 1_555 1_555 yes
C(5) C(10) C(9) 119.04(2) 1_555 1_555 1_555 yes
N(1) C(31) C(3) 120.49(2) 1_555 1_555 1_555 yes
N(1) C(31) C(311) 116.57(2) 1_555 1_555 1_555 yes
C(3) C(31) C(311) 122.79(1) 1_555 1_555 1_555 yes
N(1) C(33) H(33A) 106.58 1_555 1_555 1_555 yes
N(1) C(33) H(33B) 112.08 1_555 1_555 1_555 yes
N(1) C(33) H(33C) 108.09 1_555 1_555 1_555 yes
N(1) C(33) H(33D) 108.50 1_555 1_555 1_555 yes
N(1) C(33) H(33E) 116.98 1_555 1_555 1_555 yes
N(1) C(33) H(33F) 104.24 1_555 1_555 1_555 yes
H(33A) C(33) H(33B) 109.62 1_555 1_555 1_555 yes
H(33A) C(33) H(33C) 110.94 1_555 1_555 1_555 yes
H(33A) C(33) H(33D) 144.79 1_555 1_555 1_555 yes
H(33A) C(33) H(33E) 50.245 1_555 1_555 1_555 yes
H(33A) C(33) H(33F) 47.09 1_555 1_555 1_555 yes
H(33B) C(33) H(33C) 109.50 1_555 1_555 1_555 yes
H(33B) C(33) H(33D) 58.78 1_555 1_555 1_555 yes
H(33B) C(33) H(33E) 130.50 1_555 1_555 1_555 yes
H(33B) C(33) H(33F) 67.38 1_555 1_555 1_555 yes
H(33C) C(33) H(33D) 54.59 1_555 1_555 1_555 yes
H(33C) C(33) H(33E) 60.93 1_555 1_555 1_555 yes
H(33C) C(33) H(33F) 145.64 1_555 1_555 1_555 yes
H(33D) C(33) H(33E) 108.98 1_555 1_555 1_555 yes
H(33D) C(33) H(33F) 124.10 1_555 1_555 1_555 yes
H(33E) C(33) H(33F) 94.10 1_555 1_555 1_555 yes
C(31) C(311) C(312) 118.12(2) 1_555 1_555 1_555 yes
C(31) C(311) C(316) 121.49(2) 1_555 1_555 1_555 yes
C(312) C(311) C(316) 120.25(1) 1_555 1_555 1_555 yes
C(311) C(312) C(313) 120.21(2) 1_555 1_555 1_555 yes
C(311) C(312) H(312) 118.85 1_555 1_555 1_555 yes
C(313) C(312) H(312) 120.92 1_555 1_555 1_555 yes
C(312) C(313) C(314) 119.92(2) 1_555 1_555 1_555 yes
C(312) C(313) H(313) 120.02 1_555 1_555 1_555 yes
C(314) C(313) H(313) 120.00 1_555 1_555 1_555 yes
C(313) C(314) C(315) 119.86(2) 1_555 1_555 1_555 yes
C(313) C(314) H(314) 121.54 1_555 1_555 1_555 yes
C(315) C(314) H(314) 118.59 1_555 1_555 1_555 yes
C(314) C(315) C(316) 120.51(2) 1_555 1_555 1_555 yes
C(314) C(315) H(315) 121.53 1_555 1_555 1_555 yes
C(316) C(315) H(315) 117.95 1_555 1_555 1_555 yes
C(311) C(316) C(315) 119.26(2) 1_555 1_555 1_555 yes
C(311) C(316) H(316) 118.77 1_555 1_555 1_555 yes
C(315) C(316) H(316) 121.94 1_555 1_555 1_555 yes

loop_
_geom_bond_atom_site_label_1
_geom_bond_atom_site_label_2
_geom_bond_distance
_geom_bond_site_symmetry_1
_geom_bond_site_symmetry_2
_geom_bond_publ_flag
O(1) C(2) 1.3906(3) 1_555 1_555 yes
O(1) C(9) 1.3744(3) 1_555 1_555 yes
O(2) C(2) 1.2165(3) 1_555 1_555 yes
O(4) C(4) 1.2569(2) 1_555 1_555 yes
N(1) C(31) 1.3258(2) 1_555 1_555 yes
N(1) C(33) 1.4618(3) 1_555 1_555 yes
N(1) H(1) 1.008 1_555 1_555 yes
C(2) C(3) 1.4616(2) 1_555 1_555 yes
C(3) C(4) 1.4469(2) 1_555 1_555 yes
C(3) C(31) 1.4301(2) 1_555 1_555 yes
C(4) C(10) 1.4713(2) 1_555 1_555 yes
C(5) C(6) 1.3905(3) 1_555 1_555 yes
C(5) C(10) 1.4090(2) 1_555 1_555 yes
C(5) H(5) 1.08221 1_555 1_555 yes
C(6) C(7) 1.4065(3) 1_555 1_555 yes
C(6) H(6) 1.082 1_555 1_555 yes
C(7) C(8) 1.3955(3) 1_555 1_555 yes
C(7) H(7) 1.082 1_555 1_555 yes
C(8) C(9) 1.3995(3) 1_555 1_555 yes
C(8) H(8) 1.08201 1_555 1_555 yes
C(9) C(10) 1.3963(2) 1_555 1_555 yes
C(31) C(311) 1.4922(2) 1_555 1_555 yes
C(33) H(33A) 1.0584 1_555 1_555 yes
C(33) H(33B) 1.0603 1_555 1_555 yes
C(33) H(33C) 1.0599 1_555 1_555 yes
C(33) H(33D) 1.0606 1_555 1_555 yes
C(33) H(33E) 1.0591 1_555 1_555 yes
C(33) H(33F) 1.0588 1_555 1_555 yes
C(311) C(312) 1.3982(2) 1_555 1_555 yes
C(311) C(316) 1.4001(2) 1_555 1_555 yes
C(312) C(313) 1.3968(2) 1_555 1_555 yes
C(312) H(312) 1.08287 1_555 1_555 yes
C(313) C(314) 1.3938(3) 1_555 1_555 yes
C(313) H(313) 1.08335 1_555 1_555 yes
C(314) C(315) 1.4018(3) 1_555 1_555 yes
C(314) H(314) 1.0828 1_555 1_555 yes
C(315) C(316) 1.3993(3) 1_555 1_555 yes
C(315) H(315) 1.08278 1_555 1_555 yes
C(316) H(316) 1.08288 1_555 1_555 yes
